data_1576518
loop_
_publ_author_name
'Li, Xiao'
'Guo, Sai'
'Liu, Xin'
'Sun, Yu-Fu'
'Zhang, Dong-Hai'
'Yang, Hui'
'Lu, Jia-Min'
'Chen, Xu-Lin'

_publ_section_title
;
 Suppressing nonradiative decay <i>via</i> molecular configuration control
 in Cu(i)-halide clusters enables the fabrication of highly efficient
 green and green-sensitized blue OLEDs.
;
_journal_issue 13
_journal_name_full 'Chemical science'
_journal_page_first 6477
_journal_page_last 6487
_journal_paper_doi 10.1039/d5sc09307d
_journal_volume 17
_journal_year 2026
_chemical_formula_sum 'C90 H70 Br2 Cu2 N2 P4'
_chemical_formula_weight 1590.26
_space_group_crystal_system triclinic
_space_group_IT_number 2
_space_group_name_Hall '-P 1'
_space_group_name_H-M_alt 'P -1'
_atom_sites_solution_hydrogens mixed
_audit_block_doi 10.5517/ccdc.csd.cc2l3l8l
_audit_creation_method SHELXL-2018/3
_audit_update_record
;
2024-09-25 deposited with the CCDC.	2026-02-05 downloaded from the CCDC.
;
_cell_angle_alpha 89.860(13)
_cell_angle_beta 80.343(12)
_cell_angle_gamma 77.503(13)
_cell_formula_units_Z 2
_cell_length_a 14.690(5)
_cell_length_b 15.389(5)
_cell_length_c 18.808(6)
_cell_measurement_temperature 200(2)
_cell_volume 4090(2)
_computing_structure_refinement 'SHELXL-2018/3 (Sheldrick, 2018)'
_computing_structure_solution 'SHELXT 2014/5 (Sheldrick, 2014)'
_diffrn_ambient_temperature 200(2)
_diffrn_measured_fraction_theta_full 0.988
_diffrn_measured_fraction_theta_max 0.988
_diffrn_radiation_type MoK\a
_diffrn_radiation_wavelength 0.71073
_diffrn_reflns_av_R_equivalents 0.0956
_diffrn_reflns_av_unetI/netI 0.0410
_diffrn_reflns_Laue_measured_fraction_full 0.988
_diffrn_reflns_Laue_measured_fraction_max 0.988
_diffrn_reflns_limit_h_max 17
_diffrn_reflns_limit_h_min -17
_diffrn_reflns_limit_k_max 17
_diffrn_reflns_limit_k_min -17
_diffrn_reflns_limit_l_max 21
_diffrn_reflns_limit_l_min -21
_diffrn_reflns_number 131991
_diffrn_reflns_point_group_measured_fraction_full 0.988
_diffrn_reflns_point_group_measured_fraction_max 0.988
_diffrn_reflns_theta_full 24.632
_diffrn_reflns_theta_max 24.632
_diffrn_reflns_theta_min 2.169
_exptl_absorpt_coefficient_mu 1.620
_exptl_crystal_density_diffrn 1.291
_exptl_crystal_F_000 1624
_exptl_crystal_size_max 0.020
_exptl_crystal_size_mid 0.010
_exptl_crystal_size_min 0.003
_refine_diff_density_max 0.557
_refine_diff_density_min -0.544
_refine_diff_density_rms 0.061
_refine_ls_extinction_method none
_refine_ls_goodness_of_fit_ref 1.027
_refine_ls_hydrogen_treatment mixed
_refine_ls_matrix_type full
_refine_ls_number_parameters 914
_refine_ls_number_reflns 13656
_refine_ls_number_restraints 0
_refine_ls_restrained_S_all 1.027
_refine_ls_R_factor_all 0.0583
_refine_ls_R_factor_gt 0.0402
_refine_ls_shift/su_max 0.001
_refine_ls_shift/su_mean 0.000
_refine_ls_structure_factor_coef Fsqd
_refine_ls_weighting_details 'w=1/[\s^2^(Fo^2^)+(0.0432P)^2^+3.8038P] where P=(Fo^2^+2Fc^2^)/3'
_refine_ls_weighting_scheme calc
_refine_ls_wR_factor_gt 0.0933
_refine_ls_wR_factor_ref 0.1023
_reflns_Friedel_coverage 0.000
_reflns_number_gt 10577
_reflns_number_total 13656
_reflns_threshold_expression 'I > 2\s(I)'
_cod_data_source_file d5sc09307d2.cif
_cod_data_source_block mo_2023918cubr_0ma_a
_cod_depositor_comments 'Adding full bibliography for 1576517--1576518.cif.'
_cod_database_code 1576518
_shelx_shelxl_version_number 2018/3
_shelx_space_group_comment
;
The symmetry employed for this shelxl refinement is uniquely defined
by the following loop, which should always be used as a source of
symmetry information in preference to the above space-group names.
They are only intended as comments.
;
_shelx_estimated_absorpt_t_min 0.968
_shelx_estimated_absorpt_t_max 0.995

loop_
_space_group_symop_operation_xyz
'x, y, z'
'-x, -y, -z'

loop_
_atom_site_label
_atom_site_type_symbol
_atom_site_fract_x
_atom_site_fract_y
_atom_site_fract_z
_atom_site_U_iso_or_equiv
_atom_site_adp_type
_atom_site_occupancy
_atom_site_site_symmetry_order
_atom_site_calc_flag
_atom_site_refinement_flags_posn
_atom_site_refinement_flags_adp
_atom_site_refinement_flags_occupancy
_atom_site_disorder_assembly
_atom_site_disorder_group
Cu2 Cu 0.60288(3) 0.36863(3) 0.26232(2) 0.03693(11) Uani 1 1 d . . . . .
Br2 Br 0.75203(3) 0.39985(2) 0.29529(2) 0.04394(11) Uani 1 1 d . . . . .
Cu1 Cu 0.76369(3) 0.24078(3) 0.29038(2) 0.03763(12) Uani 1 1 d . . . . .
Br4 Br 0.59729(2) 0.21577(2) 0.29337(2) 0.03809(10) Uani 1 1 d . . . . .
P1 P 0.47382(6) 0.48057(6) 0.29881(4) 0.02981(19) Uani 1 1 d . . . . .
P2 P 0.82964(6) 0.15636(6) 0.37462(5) 0.0318(2) Uani 1 1 d . . . . .
P3 P 0.58976(7) 0.40786(6) 0.14742(5) 0.0369(2) Uani 1 1 d . . . . .
P4 P 0.84469(6) 0.13614(6) 0.20470(5) 0.0345(2) Uani 1 1 d . . . . .
C89 C 0.4949(2) 0.8539(2) 0.23175(18) 0.0333(8) Uani 1 1 d . . . . .
C88 C 0.4580(2) 0.6528(2) 0.24167(18) 0.0317(8) Uani 1 1 d . . . . .
H88 H 0.427(2) 0.678(2) 0.2862(19) 0.038 Uiso 1 1 d . U . . .
C86 C 0.4915(2) 0.5616(2) 0.22895(17) 0.0309(7) Uani 1 1 d . . . . .
C82 C 0.8495(2) 0.0444(2) 0.33230(18) 0.0317(7) Uani 1 1 d . . . . .
C83 C 0.8520(2) -0.0298(2) 0.37509(19) 0.0335(8) Uani 1 1 d . . . . .
H83 H 0.849(2) -0.023(2) 0.424(2) 0.040 Uiso 1 1 d . U . . .
N10 N 0.8462(2) -0.1864(2) 0.38811(17) 0.0435(8) Uani 1 1 d . . . . .
C81 C 0.8580(2) 0.0346(2) 0.25751(18) 0.0312(7) Uani 1 1 d . . . . .
C90 C 0.7684(3) 0.1441(2) 0.46517(18) 0.0359(8) Uani 1 1 d . . . . .
C91 C 0.4998(3) 0.3647(2) 0.11227(18) 0.0398(9) Uani 1 1 d . . . . .
C87 C 0.5410(2) 0.5283(2) 0.16025(18) 0.0347(8) Uani 1 1 d . . . . .
C84 C 0.4452(2) 0.5467(2) 0.38289(17) 0.0302(7) Uani 1 1 d . . . . .
C85 C 0.3558(3) 0.5682(3) 0.4245(2) 0.0427(9) Uani 1 1 d . . . . .
H85 H 0.303(3) 0.550(3) 0.407(2) 0.051 Uiso 1 1 d . U . . .
C4 C 0.4177(3) 1.0001(3) 0.1249(2) 0.0611(12) Uani 1 1 d . . . . .
H4A H 0.439285 0.939942 0.102808 0.092 Uiso 1 1 calc R U . . .
H4B H 0.470265 1.030753 0.117889 0.092 Uiso 1 1 calc R U . . .
H4C H 0.365952 1.033363 0.102241 0.092 Uiso 1 1 calc R U . . .
C2 C 0.3821(3) 0.9940(2) 0.2067(2) 0.0439(9) Uani 1 1 d . . . . .
C5 C 0.4669(3) 0.9464(2) 0.23991(19) 0.0384(8) Uani 1 1 d . . . . .
N11 N 0.43855(19) 0.80631(17) 0.19924(15) 0.0322(6) Uani 1 1 d . . . . .
C1 C 0.4720(2) 0.7113(2) 0.18626(18) 0.0334(8) Uani 1 1 d . . . . .
C6 C 0.8571(3) -0.1129(2) 0.34440(19) 0.0394(9) Uani 1 1 d . . . . .
C7 C 0.7650(3) -0.1852(3) 0.4418(2) 0.0433(9) Uani 1 1 d . . . . .
C8 C 0.7520(3) -0.2680(3) 0.4705(2) 0.0476(10) Uani 1 1 d . . . . .
C9 C 0.8155(3) -0.3520(3) 0.4344(2) 0.0545(11) Uani 1 1 d . . . . .
C10 C 0.7839(4) -0.3690(3) 0.3620(3) 0.0760(14) Uani 1 1 d . . . . .
H10A H 0.716894 -0.371584 0.371082 0.114 Uiso 1 1 calc R U . . .
H10B H 0.821870 -0.425678 0.339693 0.114 Uiso 1 1 calc R U . . .
H10C H 0.793033 -0.320571 0.329565 0.114 Uiso 1 1 calc R U . . .
C11 C 0.6987(3) -0.1074(3) 0.4670(2) 0.0539(11) Uani 1 1 d . . . . .
H11 H 0.704423 -0.052400 0.445764 0.065 Uiso 1 1 calc R U . . .
C12 C 0.6245(3) -0.1099(3) 0.5230(2) 0.0597(12) Uani 1 1 d . . . . .
H12 H 0.579998 -0.056381 0.539694 0.072 Uiso 1 1 calc R U . . .
C13 C 0.6150(3) -0.1870(3) 0.5539(2) 0.0626(12) Uani 1 1 d . . . . .
H13 H 0.565485 -0.188420 0.593142 0.075 Uiso 1 1 calc R U . . .
C14 C 0.6806(3) -0.2659(3) 0.5264(2) 0.0464(10) Uani 1 1 d . . . . .
H14 H 0.674016 -0.320378 0.548366 0.056 Uiso 1 1 calc R U . . .
C15 C 0.8698(3) -0.1245(2) 0.2693(2) 0.0452(9) Uani 1 1 d . . . . .
C16 C 0.8728(3) -0.0517(2) 0.22593(19) 0.0399(9) Uani 1 1 d . . . . .
C17 C 0.8093(3) 0.1442(3) 0.5267(2) 0.0502(10) Uani 1 1 d . . . . .
H17 H 0.873714 0.147843 0.522602 0.060 Uiso 1 1 calc R U . . .
C18 C 0.7556(4) 0.1391(3) 0.5940(2) 0.0642(12) Uani 1 1 d . . . . .
H18 H 0.783293 0.139989 0.636080 0.077 Uiso 1 1 calc R U . . .
C19 C 0.6637(4) 0.1328(3) 0.6004(2) 0.0644(13) Uani 1 1 d . . . . .
H19 H 0.628006 0.128549 0.646840 0.077 Uiso 1 1 calc R U . . .
C20 C 0.6215(3) 0.1325(3) 0.5396(2) 0.0560(11) Uani 1 1 d . . . . .
H20 H 0.557132 0.128292 0.544728 0.067 Uiso 1 1 calc R U . . .
C21 C 0.6734(3) 0.1384(3) 0.4709(2) 0.0456(9) Uani 1 1 d . . . . .
C22 C 0.9470(3) 0.1676(2) 0.38651(18) 0.0388(8) Uani 1 1 d . . . . .
C23 C 1.0212(3) 0.0957(3) 0.3917(2) 0.0532(11) Uani 1 1 d . . . . .
H23 H 1.011694 0.036713 0.389354 0.064 Uiso 1 1 calc R U . . .
C24 C 1.1088(3) 0.1094(4) 0.4004(3) 0.0679(13) Uani 1 1 d . . . . .
H24 H 1.159073 0.059850 0.403813 0.082 Uiso 1 1 calc R U . . .
C25 C 1.1234(3) 0.1936(4) 0.4040(2) 0.0680(13) Uani 1 1 d . . . . .
H25 H 1.183847 0.202451 0.409595 0.082 Uiso 1 1 calc R U . . .
C26 C 1.0510(4) 0.2659(4) 0.3997(3) 0.0685(13) Uani 1 1 d . . . . .
H26 H 1.061287 0.324472 0.403170 0.082 Uiso 1 1 calc R U . . .
C27 C 0.9627(3) 0.2533(3) 0.3903(2) 0.0529(10) Uani 1 1 d . . . . .
H27 H 0.913149 0.303268 0.386470 0.064 Uiso 1 1 calc R U . . .
C28 C 0.6858(3) 0.3970(3) 0.0704(2) 0.0463(10) Uani 1 1 d . . . . .
C29 C 0.7742(4) 0.3964(4) 0.0852(3) 0.0801(16) Uani 1 1 d . . . . .
H29 H 0.782640 0.401639 0.133898 0.096 Uiso 1 1 calc R U . . .
C30 C 0.8524(4) 0.3881(5) 0.0295(3) 0.115(3) Uani 1 1 d . . . . .
H30 H 0.913371 0.388841 0.039768 0.138 Uiso 1 1 calc R U . . .
C31 C 0.8382(5) 0.3788(5) -0.0409(3) 0.103(2) Uani 1 1 d . . . . .
H31 H 0.890479 0.373195 -0.079237 0.123 Uiso 1 1 calc R U . . .
C32 C 0.7507(4) 0.3776(3) -0.0564(2) 0.0744(15) Uani 1 1 d . . . . .
H32 H 0.742561 0.370622 -0.104972 0.089 Uiso 1 1 calc R U . . .
C33 C 0.6748(3) 0.3867(3) -0.0011(2) 0.0536(11) Uani 1 1 d . . . . .
H33 H 0.614006 0.385818 -0.011768 0.064 Uiso 1 1 calc R U . . .
C34 C 0.4140(3) 0.4171(3) 0.1011(2) 0.0482(10) Uani 1 1 d . . . . .
H34 H 0.401852 0.479733 0.109156 0.058 Uiso 1 1 calc R U . . .
C35 C 0.3454(3) 0.3792(3) 0.0782(2) 0.0597(12) Uani 1 1 d . . . . .
H35 H 0.286686 0.415706 0.071530 0.072 Uiso 1 1 calc R U . . .
C36 C 0.3634(4) 0.2884(4) 0.0654(2) 0.0692(14) Uani 1 1 d . . . . .
H36 H 0.317033 0.261949 0.049705 0.083 Uiso 1 1 calc R U . . .
C37 C 0.4485(4) 0.2363(3) 0.0754(3) 0.0721(14) Uani 1 1 d . . . . .
H37 H 0.461509 0.173908 0.065294 0.087 Uiso 1 1 calc R U . . .
C38 C 0.5156(3) 0.2735(3) 0.0999(2) 0.0544(11) Uani 1 1 d . . . . .
H38 H 0.573096 0.236276 0.108330 0.065 Uiso 1 1 calc R U . . .
C39 C 0.5754(3) 0.8089(3) 0.2573(2) 0.0455(9) Uani 1 1 d . . . . .
H39 H 0.594852 0.745949 0.251406 0.055 Uiso 1 1 calc R U . . .
C40 C 0.6273(3) 0.8565(3) 0.2916(2) 0.0554(11) Uani 1 1 d . . . . .
H40 H 0.682503 0.825922 0.308637 0.067 Uiso 1 1 calc R U . . .
C41 C 0.5992(3) 0.9472(3) 0.3009(2) 0.0596(12) Uani 1 1 d . . . . .
H41 H 0.634057 0.979365 0.325116 0.071 Uiso 1 1 calc R U . . .
C42 C 0.5201(3) 0.9916(3) 0.2751(2) 0.0526(10) Uani 1 1 d . . . . .
H42 H 0.501433 1.054555 0.281313 0.063 Uiso 1 1 calc R U . . .
C43 C 0.3094(3) 0.9365(2) 0.21459(19) 0.0387(8) Uani 1 1 d . . . . .
C44 C 0.3409(2) 0.8432(2) 0.20484(17) 0.0325(8) Uani 1 1 d . . . . .
C45 C 0.2759(3) 0.7904(2) 0.20147(19) 0.0405(9) Uani 1 1 d . . . . .
H45 H 0.297775 0.727943 0.192850 0.049 Uiso 1 1 calc R U . . .
C46 C 0.1802(3) 0.8273(3) 0.2105(2) 0.0500(10) Uani 1 1 d . . . . .
H46 H 0.136810 0.790353 0.207170 0.060 Uiso 1 1 calc R U . . .
C47 C 0.1474(3) 0.9171(3) 0.2241(2) 0.0556(11) Uani 1 1 d . . . . .
H47 H 0.081388 0.942308 0.232275 0.067 Uiso 1 1 calc R U . . .
C48 C 0.2118(3) 0.9706(3) 0.2260(2) 0.0490(10) Uani 1 1 d . . . . .
H48 H 0.188658 1.032807 0.235282 0.059 Uiso 1 1 calc R U . . .
C49 C 0.3414(3) 1.0886(3) 0.2398(3) 0.0734(15) Uani 1 1 d . . . . .
H49A H 0.288828 1.117838 0.216202 0.110 Uiso 1 1 calc R U . . .
H49B H 0.390889 1.122945 0.232866 0.110 Uiso 1 1 calc R U . . .
H49C H 0.318445 1.085137 0.291579 0.110 Uiso 1 1 calc R U . . .
C50 C 0.5191(3) 0.6790(2) 0.11908(19) 0.0420(9) Uani 1 1 d . . . . .
H50 H 0.528048 0.718984 0.081319 0.050 Uiso 1 1 calc R U . . .
C51 C 0.5540(3) 0.5880(2) 0.1060(2) 0.0456(9) Uani 1 1 d . . . . .
H51 H 0.586973 0.566377 0.059407 0.055 Uiso 1 1 calc R U . . .
C52 C 0.3625(2) 0.4547(2) 0.28503(17) 0.0339(8) Uani 1 1 d . . . . .
C53 C 0.2881(3) 0.5184(3) 0.2658(2) 0.0455(9) Uani 1 1 d . . . . .
H53 H 0.294581 0.578203 0.259997 0.055 Uiso 1 1 calc R U . . .
C54 C 0.2053(3) 0.4955(3) 0.2551(2) 0.0570(11) Uani 1 1 d . . . . .
H54 H 0.155549 0.539307 0.241541 0.068 Uiso 1 1 calc R U . . .
C55 C 0.1950(3) 0.4085(3) 0.2642(3) 0.0628(12) Uani 1 1 d . . . . .
H55 H 0.137963 0.392542 0.257425 0.075 Uiso 1 1 calc R U . . .
C56 C 0.2671(3) 0.3461(3) 0.2827(3) 0.0608(12) Uani 1 1 d . . . . .
H56 H 0.260095 0.286425 0.288797 0.073 Uiso 1 1 calc R U . . .
C57 C 0.3509(3) 0.3681(2) 0.2930(2) 0.0441(9) Uani 1 1 d . . . . .
H57 H 0.400650 0.323471 0.305652 0.053 Uiso 1 1 calc R U . . .
C58 C 0.3405(3) 0.6143(3) 0.4905(2) 0.0536(11) Uani 1 1 d . . . . .
H58 H 0.278868 0.628123 0.518706 0.064 Uiso 1 1 calc R U . . .
C59 C 0.4136(3) 0.6398(3) 0.5152(2) 0.0527(11) Uani 1 1 d . . . . .
H59 H 0.402716 0.671668 0.560145 0.063 Uiso 1 1 calc R U . . .
C60 C 0.5030(3) 0.6190(3) 0.4746(2) 0.0592(12) Uani 1 1 d . . . . .
H60 H 0.553934 0.636672 0.491413 0.071 Uiso 1 1 calc R U . . .
C61 C 0.5188(3) 0.5721(3) 0.4090(2) 0.0514(10) Uani 1 1 d . . . . .
H61 H 0.580957 0.557142 0.381620 0.062 Uiso 1 1 calc R U . . .
C62 C 0.7952(3) 0.1112(3) 0.1266(2) 0.0484(10) Uani 1 1 d . . . . .
C63 C 0.8182(4) 0.1526(3) 0.0621(2) 0.0733(15) Uani 1 1 d . . . . .
H63 H 0.864417 0.187775 0.058723 0.088 Uiso 1 1 calc R U . . .
C64 C 0.7765(6) 0.1441(4) 0.0033(3) 0.106(2) Uani 1 1 d . . . . .
H64 H 0.793944 0.172161 -0.040328 0.127 Uiso 1 1 calc R U . . .
C65 C 0.7105(5) 0.0952(5) 0.0088(4) 0.101(2) Uani 1 1 d . . . . .
H65 H 0.680941 0.090195 -0.031783 0.122 Uiso 1 1 calc R U . . .
C66 C 0.6836(4) 0.0523(4) 0.0700(4) 0.094(2) Uani 1 1 d . . . . .
H66 H 0.637956 0.016793 0.071448 0.113 Uiso 1 1 calc R U . . .
C67 C 0.7262(3) 0.0623(3) 0.1318(3) 0.0680(13) Uani 1 1 d . . . . .
H67 H 0.707051 0.035615 0.175789 0.082 Uiso 1 1 calc R U . . .
C68 C 0.9653(3) 0.1414(3) 0.1650(2) 0.0465(10) Uani 1 1 d . . . . .
C69 C 1.0010(3) 0.2106(4) 0.1860(2) 0.0675(13) Uani 1 1 d . . . . .
H69 H 0.963655 0.254101 0.220915 0.081 Uiso 1 1 calc R U . . .
C70 C 1.0932(4) 0.2166(5) 0.1555(3) 0.0947(19) Uani 1 1 d . . . . .
H70 H 1.118799 0.263400 0.171153 0.114 Uiso 1 1 calc R U . . .
C71 C 1.1459(4) 0.1573(5) 0.1044(4) 0.103(2) Uani 1 1 d . . . . .
H71 H 1.207373 0.163627 0.083084 0.123 Uiso 1 1 calc R U . . .
C72 C 1.1116(4) 0.0882(4) 0.0830(4) 0.104(2) Uani 1 1 d . . . . .
H72 H 1.149446 0.046019 0.047347 0.124 Uiso 1 1 calc R U . . .
C73 C 1.0206(3) 0.0791(3) 0.1134(3) 0.0771(16) Uani 1 1 d . . . . .
H73 H 0.996919 0.030473 0.098847 0.092 Uiso 1 1 calc R U . . .
C74 C 0.9284(3) -0.2539(2) 0.3913(2) 0.0413(9) Uani 1 1 d . . . . .
C75 C 1.0189(3) -0.2369(3) 0.3703(2) 0.0517(10) Uani 1 1 d . . . . .
C76 C 1.0963(3) -0.3033(3) 0.3775(2) 0.0625(12) Uani 1 1 d . . . . .
H76 H 1.158289 -0.293458 0.362797 0.075 Uiso 1 1 calc R U . . .
C77 C 1.0850(3) -0.3828(3) 0.4053(3) 0.0682(13) Uani 1 1 d . . . . .
H77 H 1.139136 -0.426819 0.411418 0.082 Uiso 1 1 calc R U . . .
C78 C 0.9978(3) -0.4001(3) 0.4244(3) 0.0628(12) Uani 1 1 d . . . . .
H78 H 0.991871 -0.456529 0.442779 0.075 Uiso 1 1 calc R U . . .
C79 C 0.9161(3) -0.3362(3) 0.4177(2) 0.0486(10) Uani 1 1 d . . . . .
C80 C 0.8094(4) -0.4320(3) 0.4816(3) 0.0773(15) Uani 1 1 d . . . . .
H80A H 0.829723 -0.422207 0.527384 0.116 Uiso 1 1 calc R U . . .
H80B H 0.850687 -0.485730 0.456606 0.116 Uiso 1 1 calc R U . . .
H80C H 0.743974 -0.439592 0.491044 0.116 Uiso 1 1 calc R U . . .

loop_
_atom_site_aniso_label
_atom_site_aniso_U_11
_atom_site_aniso_U_22
_atom_site_aniso_U_33
_atom_site_aniso_U_23
_atom_site_aniso_U_13
_atom_site_aniso_U_12
Cu2 0.0390(2) 0.0300(2) 0.0379(2) 0.00404(18) -0.00572(18) 0.00027(19)
Br2 0.0439(2) 0.0336(2) 0.0556(2) 0.00111(17) -0.01066(17) -0.00967(17)
Cu1 0.0393(2) 0.0336(2) 0.0367(2) 0.00331(18) -0.00801(18) 0.00034(19)
Br4 0.0374(2) 0.02873(19) 0.0479(2) 0.00523(15) -0.00917(15) -0.00523(15)
P1 0.0323(5) 0.0254(5) 0.0291(5) 0.0035(4) -0.0023(4) -0.0027(4)
P2 0.0347(5) 0.0308(5) 0.0292(5) 0.0024(4) -0.0072(4) -0.0044(4)
P3 0.0474(6) 0.0275(5) 0.0313(5) 0.0001(4) -0.0017(4) -0.0020(4)
P4 0.0358(5) 0.0350(5) 0.0298(5) 0.0032(4) -0.0065(4) -0.0010(4)
C89 0.0349(19) 0.0292(19) 0.0360(19) 0.0073(15) -0.0066(15) -0.0071(15)
C88 0.0373(19) 0.0271(19) 0.0294(18) 0.0008(14) -0.0049(15) -0.0047(15)
C86 0.0327(18) 0.0267(18) 0.0321(18) 0.0038(14) -0.0056(14) -0.0044(14)
C82 0.0272(17) 0.0330(19) 0.0350(19) 0.0027(15) -0.0086(14) -0.0046(15)
C83 0.0343(19) 0.038(2) 0.0303(19) 0.0018(15) -0.0055(15) -0.0114(16)
N10 0.0427(18) 0.0347(18) 0.0513(19) 0.0094(14) -0.0034(14) -0.0081(14)
C81 0.0264(17) 0.0330(19) 0.0346(19) 0.0030(15) -0.0056(14) -0.0068(14)
C90 0.045(2) 0.0294(19) 0.0310(19) 0.0027(14) -0.0055(15) -0.0036(16)
C91 0.057(2) 0.033(2) 0.0282(19) 0.0034(15) -0.0050(16) -0.0088(18)
C87 0.038(2) 0.0318(19) 0.0316(19) 0.0019(15) -0.0021(15) -0.0045(16)
C84 0.0327(18) 0.0265(18) 0.0303(18) 0.0053(14) -0.0058(14) -0.0038(14)
C85 0.039(2) 0.047(2) 0.041(2) -0.0029(18) -0.0026(17) -0.0093(18)
C4 0.062(3) 0.060(3) 0.071(3) 0.037(2) -0.028(2) -0.024(2)
C2 0.042(2) 0.0242(19) 0.068(3) 0.0077(17) -0.0192(19) -0.0055(16)
C5 0.043(2) 0.031(2) 0.046(2) 0.0108(16) -0.0112(16) -0.0132(16)
N11 0.0380(16) 0.0229(15) 0.0366(16) 0.0034(12) -0.0087(12) -0.0068(13)
C1 0.0367(19) 0.0273(18) 0.036(2) 0.0039(15) -0.0063(15) -0.0067(15)
C6 0.044(2) 0.034(2) 0.042(2) 0.0091(16) -0.0053(16) -0.0160(17)
C7 0.041(2) 0.045(2) 0.048(2) 0.0082(18) -0.0111(17) -0.0148(18)
C8 0.047(2) 0.050(2) 0.052(2) 0.0143(19) -0.0165(19) -0.0173(19)
C9 0.065(3) 0.040(2) 0.065(3) 0.017(2) -0.018(2) -0.022(2)
C10 0.080(4) 0.059(3) 0.098(4) -0.003(3) -0.026(3) -0.026(3)
C11 0.044(2) 0.048(3) 0.067(3) 0.008(2) -0.006(2) -0.007(2)
C12 0.041(2) 0.068(3) 0.068(3) -0.001(2) -0.002(2) -0.015(2)
C13 0.048(3) 0.090(4) 0.057(3) 0.013(3) -0.004(2) -0.034(3)
C14 0.047(2) 0.055(3) 0.045(2) 0.0148(19) -0.0129(18) -0.025(2)
C15 0.059(3) 0.036(2) 0.042(2) 0.0041(17) -0.0053(18) -0.0164(19)
C16 0.048(2) 0.034(2) 0.040(2) 0.0017(16) -0.0044(16) -0.0140(17)
C17 0.057(3) 0.056(3) 0.039(2) 0.0034(19) -0.0111(18) -0.011(2)
C18 0.077(3) 0.082(3) 0.035(2) 0.006(2) -0.011(2) -0.021(3)
C19 0.080(3) 0.071(3) 0.037(2) 0.003(2) 0.007(2) -0.018(3)
C20 0.049(2) 0.056(3) 0.055(3) 0.003(2) 0.007(2) -0.007(2)
C21 0.042(2) 0.044(2) 0.046(2) 0.0049(18) 0.0001(17) -0.0058(18)
C22 0.043(2) 0.045(2) 0.0300(19) 0.0026(16) -0.0086(15) -0.0115(18)
C23 0.042(2) 0.054(3) 0.064(3) -0.001(2) -0.015(2) -0.009(2)
C24 0.044(3) 0.086(4) 0.077(3) 0.001(3) -0.019(2) -0.012(3)
C25 0.050(3) 0.098(4) 0.064(3) -0.002(3) -0.016(2) -0.030(3)
C26 0.073(3) 0.078(4) 0.069(3) -0.001(3) -0.018(3) -0.044(3)
C27 0.056(3) 0.052(3) 0.056(3) 0.002(2) -0.014(2) -0.019(2)
C28 0.052(2) 0.041(2) 0.040(2) -0.0072(17) 0.0050(18) -0.0098(19)
C29 0.070(3) 0.119(5) 0.051(3) -0.022(3) 0.007(2) -0.031(3)
C30 0.072(4) 0.194(8) 0.078(4) -0.037(4) 0.024(3) -0.053(4)
C31 0.097(5) 0.136(6) 0.068(4) -0.033(4) 0.039(3) -0.050(4)
C32 0.099(4) 0.074(3) 0.044(3) -0.013(2) 0.017(3) -0.027(3)
C33 0.069(3) 0.049(3) 0.038(2) -0.0033(18) 0.000(2) -0.010(2)
C34 0.059(3) 0.048(2) 0.037(2) 0.0025(18) -0.0038(18) -0.013(2)
C35 0.058(3) 0.084(4) 0.040(2) 0.009(2) -0.008(2) -0.025(3)
C36 0.095(4) 0.078(4) 0.050(3) 0.014(2) -0.012(3) -0.055(3)
C37 0.119(5) 0.046(3) 0.061(3) 0.011(2) -0.017(3) -0.038(3)
C38 0.083(3) 0.033(2) 0.048(2) 0.0057(18) -0.011(2) -0.015(2)
C39 0.046(2) 0.036(2) 0.056(2) 0.0080(18) -0.0170(19) -0.0078(18)
C40 0.047(2) 0.051(3) 0.079(3) 0.021(2) -0.033(2) -0.016(2)
C41 0.066(3) 0.048(3) 0.077(3) 0.007(2) -0.035(2) -0.024(2)
C42 0.058(3) 0.036(2) 0.071(3) 0.004(2) -0.022(2) -0.016(2)
C43 0.041(2) 0.031(2) 0.045(2) 0.0061(16) -0.0119(16) -0.0054(16)
C44 0.0365(19) 0.0303(19) 0.0322(18) 0.0069(14) -0.0100(14) -0.0078(15)
C45 0.047(2) 0.034(2) 0.045(2) 0.0084(16) -0.0175(17) -0.0125(17)
C46 0.050(2) 0.056(3) 0.055(3) 0.011(2) -0.0230(19) -0.023(2)
C47 0.038(2) 0.062(3) 0.068(3) 0.008(2) -0.016(2) -0.009(2)
C48 0.044(2) 0.038(2) 0.062(3) 0.0018(19) -0.0139(19) 0.0013(18)
C49 0.067(3) 0.030(2) 0.128(5) -0.003(3) -0.037(3) -0.004(2)
C50 0.056(2) 0.031(2) 0.035(2) 0.0070(16) 0.0001(17) -0.0075(17)
C51 0.061(3) 0.036(2) 0.034(2) 0.0030(16) 0.0026(17) -0.0087(19)
C52 0.038(2) 0.0320(19) 0.0287(18) 0.0011(14) -0.0013(14) -0.0045(16)
C53 0.043(2) 0.041(2) 0.053(2) 0.0078(18) -0.0133(18) -0.0073(18)
C54 0.044(2) 0.060(3) 0.069(3) 0.005(2) -0.021(2) -0.006(2)
C55 0.047(3) 0.071(3) 0.075(3) -0.008(2) -0.014(2) -0.019(2)
C56 0.058(3) 0.045(3) 0.084(3) -0.002(2) -0.012(2) -0.022(2)
C57 0.043(2) 0.034(2) 0.055(2) 0.0051(18) -0.0066(18) -0.0102(17)
C58 0.053(3) 0.055(3) 0.044(2) -0.010(2) 0.0078(19) -0.006(2)
C59 0.077(3) 0.039(2) 0.038(2) -0.0073(18) -0.012(2) -0.003(2)
C60 0.060(3) 0.064(3) 0.059(3) -0.013(2) -0.021(2) -0.014(2)
C61 0.042(2) 0.058(3) 0.054(3) -0.011(2) -0.0050(18) -0.011(2)
C62 0.052(2) 0.044(2) 0.041(2) -0.0107(18) -0.0146(18) 0.012(2)
C63 0.120(4) 0.055(3) 0.041(3) 0.001(2) -0.034(3) 0.004(3)
C64 0.158(7) 0.083(5) 0.064(4) -0.007(3) -0.052(4) 0.024(4)
C65 0.112(5) 0.097(5) 0.084(5) -0.037(4) -0.056(4) 0.030(4)
C66 0.057(3) 0.088(4) 0.129(6) -0.048(4) -0.033(3) 0.016(3)
C67 0.051(3) 0.074(3) 0.076(3) -0.023(3) -0.026(2) 0.003(2)
C68 0.042(2) 0.047(2) 0.045(2) 0.0186(18) -0.0011(17) -0.0032(19)
C69 0.061(3) 0.090(4) 0.058(3) 0.015(3) -0.005(2) -0.034(3)
C70 0.083(4) 0.136(6) 0.083(4) 0.026(4) -0.014(3) -0.064(4)
C71 0.053(3) 0.131(6) 0.118(5) 0.061(5) 0.006(3) -0.024(4)
C72 0.063(4) 0.083(4) 0.132(6) 0.033(4) 0.041(3) 0.010(3)
C73 0.061(3) 0.050(3) 0.099(4) 0.016(3) 0.026(3) 0.003(2)
C74 0.043(2) 0.034(2) 0.045(2) 0.0051(17) -0.0069(17) -0.0038(17)
C75 0.040(2) 0.053(3) 0.060(3) 0.010(2) -0.0072(19) -0.007(2)
C76 0.043(2) 0.066(3) 0.069(3) 0.008(2) 0.000(2) -0.001(2)
C77 0.055(3) 0.056(3) 0.078(3) 0.017(2) 0.005(2) 0.008(2)
C78 0.060(3) 0.046(3) 0.078(3) 0.022(2) -0.010(2) -0.003(2)
C79 0.052(2) 0.039(2) 0.054(2) 0.0085(18) -0.0104(19) -0.0081(19)
C80 0.078(3) 0.054(3) 0.107(4) 0.038(3) -0.016(3) -0.031(3)

loop_
_atom_type_symbol
_atom_type_description
_atom_type_scat_dispersion_real
_atom_type_scat_dispersion_imag
_atom_type_scat_source
C C 0.0033 0.0016 'International Tables Vol C Tables 4.2.6.8 and 6.1.1.4'
H H 0.0000 0.0000 'International Tables Vol C Tables 4.2.6.8 and 6.1.1.4'
Br Br -0.2901 2.4595 'International Tables Vol C Tables 4.2.6.8 and 6.1.1.4'
Cu Cu 0.3201 1.2651 'International Tables Vol C Tables 4.2.6.8 and 6.1.1.4'
N N 0.0061 0.0033 'International Tables Vol C Tables 4.2.6.8 and 6.1.1.4'
P P 0.1023 0.0942 'International Tables Vol C Tables 4.2.6.8 and 6.1.1.4'

loop_
_geom_angle_atom_site_label_1
_geom_angle_atom_site_label_2
_geom_angle_atom_site_label_3
_geom_angle
_geom_angle_site_symmetry_1
_geom_angle_site_symmetry_3
_geom_angle_publ_flag
P3 Cu2 P1 87.12(4) . . ?
P3 Cu2 Br4 117.49(3) . . ?
P1 Cu2 Br4 119.78(4) . . ?
P3 Cu2 Br2 110.73(3) . . ?
P1 Cu2 Br2 112.82(4) . . ?
Br4 Cu2 Br2 107.74(2) . . ?
P3 Cu2 Cu1 120.19(3) . . ?
P1 Cu2 Cu1 151.62(3) . . ?
Br4 Cu2 Cu1 56.93(2) . . ?
Br2 Cu2 Cu1 53.10(3) . . ?
Cu1 Br2 Cu2 70.59(2) . . ?
P2 Cu1 P4 89.19(4) . . ?
P2 Cu1 Br2 119.16(3) . . ?
P4 Cu1 Br2 130.34(3) . . ?
P2 Cu1 Br4 108.40(3) . . ?
P4 Cu1 Br4 99.50(4) . . ?
Br2 Cu1 Br4 107.37(2) . . ?
P2 Cu1 Cu2 145.55(3) . . ?
P4 Cu1 Cu2 120.38(3) . . ?
Br2 Cu1 Cu2 56.31(2) . . ?
Br4 Cu1 Cu2 53.32(3) . . ?
Cu2 Br4 Cu1 69.75(2) . . ?
C84 P1 C52 105.20(15) . . ?
C84 P1 C86 104.03(15) . . ?
C52 P1 C86 101.98(15) . . ?
C84 P1 Cu2 127.41(11) . . ?
C52 P1 Cu2 113.89(12) . . ?
C86 P1 Cu2 100.82(11) . . ?
C90 P2 C22 104.84(16) . . ?
C90 P2 C82 103.34(16) . . ?
C22 P2 C82 104.24(16) . . ?
C90 P2 Cu1 124.40(12) . . ?
C22 P2 Cu1 116.69(12) . . ?
C82 P2 Cu1 100.53(11) . . ?
C91 P3 C28 103.67(18) . . ?
C91 P3 C87 104.73(17) . . ?
C28 P3 C87 104.72(17) . . ?
C91 P3 Cu2 113.45(11) . . ?
C28 P3 Cu2 126.83(14) . . ?
C87 P3 Cu2 101.16(11) . . ?
C62 P4 C68 102.62(19) . . ?
C62 P4 C81 106.21(18) . . ?
C68 P4 C81 104.60(16) . . ?
C62 P4 Cu1 121.94(13) . . ?
C68 P4 Cu1 118.30(15) . . ?
C81 P4 Cu1 101.40(11) . . ?
C39 C89 C5 120.0(3) . . ?
C39 C89 N11 120.8(3) . . ?
C5 C89 N11 119.1(3) . . ?
C86 C88 C1 120.1(3) . . ?
C86 C88 H88 123(2) . . ?
C1 C88 H88 117(2) . . ?
C88 C86 C87 120.0(3) . . ?
C88 C86 P1 122.5(2) . . ?
C87 C86 P1 117.5(2) . . ?
C83 C82 C81 120.0(3) . . ?
C83 C82 P2 120.0(3) . . ?
C81 C82 P2 119.9(2) . . ?
C6 C83 C82 120.4(3) . . ?
C6 C83 H83 121(2) . . ?
C82 C83 H83 119(2) . . ?
C6 N10 C74 117.6(3) . . ?
C6 N10 C7 122.9(3) . . ?
C74 N10 C7 117.5(3) . . ?
C82 C81 C16 119.2(3) . . ?
C82 C81 P4 117.9(3) . . ?
C16 C81 P4 122.9(3) . . ?
C17 C90 C21 120.3(3) . . ?
C17 C90 P2 123.7(3) . . ?
C21 C90 P2 115.9(3) . . ?
C38 C91 C34 118.1(4) . . ?
C38 C91 P3 117.9(3) . . ?
C34 C91 P3 123.9(3) . . ?
C51 C87 C86 118.8(3) . . ?
C51 C87 P3 122.7(3) . . ?
C86 C87 P3 118.4(2) . . ?
C85 C84 C61 118.2(3) . . ?
C85 C84 P1 124.0(3) . . ?
C61 C84 P1 117.8(3) . . ?
C84 C85 C58 120.7(4) . . ?
C84 C85 H85 119(2) . . ?
C58 C85 H85 121(2) . . ?
C2 C4 H4A 109.5 . . ?
C2 C4 H4B 109.5 . . ?
H4A C4 H4B 109.5 . . ?
C2 C4 H4C 109.5 . . ?
H4A C4 H4C 109.5 . . ?
H4B C4 H4C 109.5 . . ?
C43 C2 C5 108.6(3) . . ?
C43 C2 C49 112.8(3) . . ?
C5 C2 C49 111.6(3) . . ?
C43 C2 C4 107.2(3) . . ?
C5 C2 C4 107.2(3) . . ?
C49 C2 C4 109.1(3) . . ?
C42 C5 C89 118.4(3) . . ?
C42 C5 C2 123.0(3) . . ?
C89 C5 C2 118.5(3) . . ?
C44 N11 C89 118.7(3) . . ?
C44 N11 C1 118.7(3) . . ?
C89 N11 C1 118.6(3) . . ?
C50 C1 C88 120.0(3) . . ?
C50 C1 N11 119.5(3) . . ?
C88 C1 N11 120.5(3) . . ?
C83 C6 C15 120.0(3) . . ?
C83 C6 N10 120.9(3) . . ?
C15 C6 N10 119.0(3) . . ?
C11 C7 C8 119.2(4) . . ?
C11 C7 N10 123.3(3) . . ?
C8 C7 N10 117.5(3) . . ?
C14 C8 C7 117.4(4) . . ?
C14 C8 C9 124.5(4) . . ?
C7 C8 C9 118.0(3) . . ?
C8 C9 C80 111.2(4) . . ?
C8 C9 C79 107.6(3) . . ?
C80 C9 C79 112.2(4) . . ?
C8 C9 C10 108.8(4) . . ?
C80 C9 C10 108.8(4) . . ?
C79 C9 C10 108.2(4) . . ?
C9 C10 H10A 109.5 . . ?
C9 C10 H10B 109.5 . . ?
H10A C10 H10B 109.5 . . ?
C9 C10 H10C 109.5 . . ?
H10A C10 H10C 109.5 . . ?
H10B C10 H10C 109.5 . . ?
C12 C11 C7 120.6(4) . . ?
C12 C11 H11 119.7 . . ?
C7 C11 H11 119.7 . . ?
C13 C12 C11 120.7(4) . . ?
C13 C12 H12 119.6 . . ?
C11 C12 H12 119.6 . . ?
C12 C13 C14 118.4(4) . . ?
C12 C13 H13 120.8 . . ?
C14 C13 H13 120.8 . . ?
C8 C14 C13 123.4(4) . . ?
C8 C14 H14 118.3 . . ?
C13 C14 H14 118.3 . . ?
C16 C15 C6 119.7(3) . . ?
C15 C16 C81 120.2(3) . . ?
C18 C17 C90 119.7(4) . . ?
C18 C17 H17 120.2 . . ?
C90 C17 H17 120.2 . . ?
C19 C18 C17 120.7(4) . . ?
C19 C18 H18 119.7 . . ?
C17 C18 H18 119.7 . . ?
C18 C19 C20 120.6(4) . . ?
C18 C19 H19 119.7 . . ?
C20 C19 H19 119.7 . . ?
C19 C20 C21 120.2(4) . . ?
C19 C20 H20 119.9 . . ?
C21 C20 H20 119.9 . . ?
C20 C21 C90 118.5(4) . . ?
C27 C22 C23 118.7(4) . . ?
C27 C22 P2 117.6(3) . . ?
C23 C22 P2 123.7(3) . . ?
C24 C23 C22 120.5(4) . . ?
C24 C23 H23 119.8 . . ?
C22 C23 H23 119.8 . . ?
C25 C24 C23 120.3(5) . . ?
C25 C24 H24 119.8 . . ?
C23 C24 H24 119.8 . . ?
C24 C25 C26 120.4(4) . . ?
C24 C25 H25 119.8 . . ?
C26 C25 H25 119.8 . . ?
C25 C26 C27 120.1(5) . . ?
C25 C26 H26 120.0 . . ?
C27 C26 H26 120.0 . . ?
C22 C27 C26 120.1(4) . . ?
C22 C27 H27 120.0 . . ?
C26 C27 H27 120.0 . . ?
C29 C28 C33 119.0(4) . . ?
C29 C28 P3 116.9(3) . . ?
C33 C28 P3 124.1(3) . . ?
C28 C29 C30 120.9(5) . . ?
C28 C29 H29 119.5 . . ?
C30 C29 H29 119.5 . . ?
C31 C30 C29 118.2(6) . . ?
C31 C30 H30 120.9 . . ?
C29 C30 H30 120.9 . . ?
C32 C31 C30 121.5(5) . . ?
C32 C31 H31 119.2 . . ?
C30 C31 H31 119.2 . . ?
C31 C32 C33 119.4(5) . . ?
C31 C32 H32 120.3 . . ?
C33 C32 H32 120.3 . . ?
C32 C33 C28 120.9(5) . . ?
C32 C33 H33 119.5 . . ?
C28 C33 H33 119.5 . . ?
C91 C34 C35 121.2(4) . . ?
C91 C34 H34 119.4 . . ?
C35 C34 H34 119.4 . . ?
C36 C35 C34 119.6(5) . . ?
C36 C35 H35 120.2 . . ?
C34 C35 H35 120.2 . . ?
C37 C36 C35 119.7(5) . . ?
C37 C36 H36 120.2 . . ?
C35 C36 H36 120.2 . . ?
C36 C37 C38 120.7(5) . . ?
C36 C37 H37 119.6 . . ?
C38 C37 H37 119.6 . . ?
C37 C38 C91 120.7(4) . . ?
C37 C38 H38 119.7 . . ?
C91 C38 H38 119.7 . . ?
C40 C39 C89 119.8(4) . . ?
C40 C39 H39 120.1 . . ?
C89 C39 H39 120.1 . . ?
C41 C40 C39 120.4(4) . . ?
C41 C40 H40 119.8 . . ?
C39 C40 H40 119.8 . . ?
C40 C41 C42 119.7(4) . . ?
C40 C41 H41 120.2 . . ?
C42 C41 H41 120.2 . . ?
C41 C42 C5 121.6(4) . . ?
C41 C42 H42 119.2 . . ?
C5 C42 H42 119.2 . . ?
C48 C43 C44 117.1(3) . . ?
C48 C43 C2 123.8(3) . . ?
C44 C43 C2 119.0(3) . . ?
C45 C44 N11 121.8(3) . . ?
C45 C44 C43 119.9(3) . . ?
N11 C44 C43 118.3(3) . . ?
C46 C45 C44 121.0(4) . . ?
C46 C45 H45 119.5 . . ?
C44 C45 H45 119.5 . . ?
C47 C46 C45 120.2(4) . . ?
C47 C46 H46 119.9 . . ?
C45 C46 H46 119.9 . . ?
C46 C47 C48 119.2(4) . . ?
C46 C47 H47 120.4 . . ?
C48 C47 H47 120.4 . . ?
C47 C48 C43 122.5(4) . . ?
C47 C48 H48 118.8 . . ?
C43 C48 H48 118.8 . . ?
C2 C49 H49A 109.5 . . ?
C2 C49 H49B 109.5 . . ?
H49A C49 H49B 109.5 . . ?
C2 C49 H49C 109.5 . . ?
H49A C49 H49C 109.5 . . ?
H49B C49 H49C 109.5 . . ?
C1 C50 C51 120.4(3) . . ?
C1 C50 H50 119.8 . . ?
C51 C50 H50 119.8 . . ?
C87 C51 C50 120.7(3) . . ?
C87 C51 H51 119.6 . . ?
C50 C51 H51 119.6 . . ?
C57 C52 C53 118.2(3) . . ?
C57 C52 P1 119.0(3) . . ?
C53 C52 P1 122.9(3) . . ?
C54 C53 C52 120.9(4) . . ?
C54 C53 H53 119.6 . . ?
C52 C53 H53 119.6 . . ?
C53 C54 C55 119.9(4) . . ?
C53 C54 H54 120.0 . . ?
C55 C54 H54 120.0 . . ?
C56 C55 C54 119.5(4) . . ?
C56 C55 H55 120.2 . . ?
C54 C55 H55 120.2 . . ?
C55 C56 C57 121.1(4) . . ?
C55 C56 H56 119.5 . . ?
C57 C56 H56 119.5 . . ?
C52 C57 C56 120.5(4) . . ?
C52 C57 H57 119.8 . . ?
C56 C57 H57 119.8 . . ?
C59 C58 C85 120.5(4) . . ?
C59 C58 H58 119.7 . . ?
C85 C58 H58 119.7 . . ?
C58 C59 C60 119.6(4) . . ?
C58 C59 H59 120.2 . . ?
C60 C59 H59 120.2 . . ?
C59 C60 C61 120.1(4) . . ?
C59 C60 H60 119.9 . . ?
C61 C60 H60 119.9 . . ?
C84 C61 C60 120.9(4) . . ?
C84 C61 H61 119.5 . . ?
C60 C61 H61 119.5 . . ?
C67 C62 C63 118.6(4) . . ?
C67 C62 P4 121.8(3) . . ?
C63 C62 P4 118.9(4) . . ?
C64 C63 C62 122.2(6) . . ?
C64 C63 H63 118.9 . . ?
C62 C63 H63 118.9 . . ?
C65 C64 C63 118.6(7) . . ?
C65 C64 H64 120.7 . . ?
C63 C64 H64 120.7 . . ?
C64 C65 C66 123.1(6) . . ?
C64 C65 H65 118.4 . . ?
C66 C65 H65 118.4 . . ?
C65 C66 C67 118.3(6) . . ?
C65 C66 H66 120.8 . . ?
C67 C66 H66 120.8 . . ?
C62 C67 C66 119.1(6) . . ?
C62 C67 H67 120.5 . . ?
C66 C67 H67 120.5 . . ?
C69 C68 C73 119.4(4) . . ?
C69 C68 P4 118.4(3) . . ?
C73 C68 P4 122.2(4) . . ?
C68 C69 C70 119.4(5) . . ?
C68 C69 H69 120.3 . . ?
C70 C69 H69 120.3 . . ?
C71 C70 C69 121.1(6) . . ?
C71 C70 H70 119.5 . . ?
C69 C70 H70 119.5 . . ?
C70 C71 C72 120.2(5) . . ?
C70 C71 H71 119.9 . . ?
C72 C71 H71 119.9 . . ?
C71 C72 C73 120.2(6) . . ?
C71 C72 H72 119.9 . . ?
C73 C72 H72 119.9 . . ?
C68 C73 C72 119.6(6) . . ?
C68 C73 H73 120.2 . . ?
C72 C73 H73 120.2 . . ?
C79 C74 C75 121.3(4) . . ?
C79 C74 N10 118.1(3) . . ?
C75 C74 N10 120.6(3) . . ?
C76 C75 C74 118.3(4) . . ?
C77 C76 C75 120.7(4) . . ?
C77 C76 H76 119.6 . . ?
C75 C76 H76 119.6 . . ?
C78 C77 C76 121.1(4) . . ?
C78 C77 H77 119.5 . . ?
C76 C77 H77 119.5 . . ?
C77 C78 C79 121.2(4) . . ?
C77 C78 H78 119.4 . . ?
C79 C78 H78 119.4 . . ?
C74 C79 C78 117.2(4) . . ?
C74 C79 C9 118.2(3) . . ?
C78 C79 C9 124.5(4) . . ?
C9 C80 H80A 109.5 . . ?
C9 C80 H80B 109.5 . . ?
H80A C80 H80B 109.5 . . ?
C9 C80 H80C 109.5 . . ?
H80A C80 H80C 109.5 . . ?
H80B C80 H80C 109.5 . . ?

loop_
_geom_bond_atom_site_label_1
_geom_bond_atom_site_label_2
_geom_bond_distance
_geom_bond_site_symmetry_2
_geom_bond_publ_flag
Cu2 P3 2.2705(12) . ?
Cu2 P1 2.2779(11) . ?
Cu2 Br4 2.4376(10) . ?
Cu2 Br2 2.5157(10) . ?
Cu2 Cu1 2.8516(10) . ?
Br2 Cu1 2.4176(10) . ?
Cu1 P2 2.2576(11) . ?
Cu1 P4 2.2684(12) . ?
Cu1 Br4 2.5470(10) . ?
P1 C84 1.820(3) . ?
P1 C52 1.824(4) . ?
P1 C86 1.835(3) . ?
P2 C90 1.817(3) . ?
P2 C22 1.820(4) . ?
P2 C82 1.843(4) . ?
P3 C91 1.816(4) . ?
P3 C28 1.825(4) . ?
P3 C87 1.838(4) . ?
P4 C62 1.821(4) . ?
P4 C68 1.822(4) . ?
P4 C81 1.842(3) . ?
C89 C39 1.395(5) . ?
C89 C5 1.396(5) . ?
C89 N11 1.424(4) . ?
C88 C86 1.390(5) . ?
C88 C1 1.394(5) . ?
C88 H88 0.92(3) . ?
C86 C87 1.410(5) . ?
C82 C83 1.394(5) . ?
C82 C81 1.397(5) . ?
C83 C6 1.386(5) . ?
C83 H83 0.92(4) . ?
N10 C6 1.418(4) . ?
N10 C74 1.422(5) . ?
N10 C7 1.425(5) . ?
C81 C16 1.413(5) . ?
C90 C17 1.390(5) . ?
C90 C21 1.404(5) . ?
C91 C38 1.386(5) . ?
C91 C34 1.390(5) . ?
C87 C51 1.387(5) . ?
C84 C85 1.384(5) . ?
C84 C61 1.387(5) . ?
C85 C58 1.391(5) . ?
C85 H85 0.98(4) . ?
C4 C2 1.549(6) . ?
C4 H4A 0.9800 . ?
C4 H4B 0.9800 . ?
C4 H4C 0.9800 . ?
C2 C43 1.517(5) . ?
C2 C5 1.530(5) . ?
C2 C49 1.538(5) . ?
C5 C42 1.394(5) . ?
N11 C44 1.411(4) . ?
N11 C1 1.445(4) . ?
C1 C50 1.373(5) . ?
C6 C15 1.401(5) . ?
C7 C11 1.396(5) . ?
C7 C8 1.420(5) . ?
C8 C14 1.350(5) . ?
C8 C9 1.507(6) . ?
C9 C80 1.526(5) . ?
C9 C79 1.531(6) . ?
C9 C10 1.550(6) . ?
C10 H10A 0.9800 . ?
C10 H10B 0.9800 . ?
C10 H10C 0.9800 . ?
C11 C12 1.390(6) . ?
C11 H11 0.9500 . ?
C12 C13 1.343(6) . ?
C12 H12 0.9500 . ?
C13 C14 1.415(6) . ?
C13 H13 0.9500 . ?
C14 H14 0.9500 . ?
C15 C16 1.388(5) . ?
C17 C18 1.387(6) . ?
C17 H17 0.9500 . ?
C18 C19 1.360(6) . ?
C18 H18 0.9500 . ?
C19 C20 1.389(6) . ?
C19 H19 0.9500 . ?
C20 C21 1.399(5) . ?
C20 H20 0.9500 . ?
C22 C27 1.390(5) . ?
C22 C23 1.392(5) . ?
C23 C24 1.384(6) . ?
C23 H23 0.9500 . ?
C24 C25 1.362(7) . ?
C24 H24 0.9500 . ?
C25 C26 1.375(7) . ?
C25 H25 0.9500 . ?
C26 C27 1.391(6) . ?
C26 H26 0.9500 . ?
C27 H27 0.9500 . ?
C28 C29 1.372(6) . ?
C28 C33 1.395(5) . ?
C29 C30 1.402(7) . ?
C29 H29 0.9500 . ?
C30 C31 1.387(8) . ?
C30 H30 0.9500 . ?
C31 C32 1.369(8) . ?
C31 H31 0.9500 . ?
C32 C33 1.375(6) . ?
C32 H32 0.9500 . ?
C33 H33 0.9500 . ?
C34 C35 1.392(6) . ?
C34 H34 0.9500 . ?
C35 C36 1.380(7) . ?
C35 H35 0.9500 . ?
C36 C37 1.374(7) . ?
C36 H36 0.9500 . ?
C37 C38 1.382(6) . ?
C37 H37 0.9500 . ?
C38 H38 0.9500 . ?
C39 C40 1.394(5) . ?
C39 H39 0.9500 . ?
C40 C41 1.370(6) . ?
C40 H40 0.9500 . ?
C41 C42 1.377(6) . ?
C41 H41 0.9500 . ?
C42 H42 0.9500 . ?
C43 C48 1.396(5) . ?
C43 C44 1.412(5) . ?
C44 C45 1.390(5) . ?
C45 C46 1.380(5) . ?
C45 H45 0.9500 . ?
C46 C47 1.371(6) . ?
C46 H46 0.9500 . ?
C47 C48 1.387(6) . ?
C47 H47 0.9500 . ?
C48 H48 0.9500 . ?
C49 H49A 0.9800 . ?
C49 H49B 0.9800 . ?
C49 H49C 0.9800 . ?
C50 C51 1.390(5) . ?
C50 H50 0.9500 . ?
C51 H51 0.9500 . ?
C52 C57 1.383(5) . ?
C52 C53 1.397(5) . ?
C53 C54 1.383(5) . ?
C53 H53 0.9500 . ?
C54 C55 1.387(6) . ?
C54 H54 0.9500 . ?
C55 C56 1.360(6) . ?
C55 H55 0.9500 . ?
C56 C57 1.389(6) . ?
C56 H56 0.9500 . ?
C57 H57 0.9500 . ?
C58 C59 1.369(6) . ?
C58 H58 0.9500 . ?
C59 C60 1.375(6) . ?
C59 H59 0.9500 . ?
C60 C61 1.391(6) . ?
C60 H60 0.9500 . ?
C61 H61 0.9500 . ?
C62 C67 1.379(6) . ?
C62 C63 1.394(6) . ?
C63 C64 1.370(7) . ?
C63 H63 0.9500 . ?
C64 C65 1.340(9) . ?
C64 H64 0.9500 . ?
C65 C66 1.369(9) . ?
C65 H65 0.9500 . ?
C66 C67 1.432(7) . ?
C66 H66 0.9500 . ?
C67 H67 0.9500 . ?
C68 C69 1.371(6) . ?
C68 C73 1.387(6) . ?
C69 C70 1.401(7) . ?
C69 H69 0.9500 . ?
C70 C71 1.344(9) . ?
C70 H70 0.9500 . ?
C71 C72 1.359(9) . ?
C71 H71 0.9500 . ?
C72 C73 1.398(7) . ?
C72 H72 0.9500 . ?
C73 H73 0.9500 . ?
C74 C79 1.397(5) . ?
C74 C75 1.401(5) . ?
C75 C76 1.380(6) . ?
C76 C77 1.361(6) . ?
C76 H76 0.9500 . ?
C77 C78 1.355(6) . ?
C77 H77 0.9500 . ?
C78 C79 1.400(6) . ?
C78 H78 0.9500 . ?
C80 H80A 0.9800 . ?
C80 H80B 0.9800 . ?
C80 H80C 0.9800 . ?

loop_
_geom_torsion_atom_site_label_1
_geom_torsion_atom_site_label_2
_geom_torsion_atom_site_label_3
_geom_torsion_atom_site_label_4
_geom_torsion
_geom_torsion_site_symmetry_1
_geom_torsion_site_symmetry_2
_geom_torsion_site_symmetry_3
_geom_torsion_site_symmetry_4
_geom_torsion_publ_flag
C1 C88 C86 C87 1.0(5) . . . . ?
C1 C88 C86 P1 -178.9(3) . . . . ?
C84 P1 C86 C88 -18.3(3) . . . . ?
C52 P1 C86 C88 90.9(3) . . . . ?
Cu2 P1 C86 C88 -151.6(3) . . . . ?
C84 P1 C86 C87 161.8(3) . . . . ?
C52 P1 C86 C87 -89.0(3) . . . . ?
Cu2 P1 C86 C87 28.5(3) . . . . ?
C90 P2 C82 C83 -23.8(3) . . . . ?
C22 P2 C82 C83 85.6(3) . . . . ?
Cu1 P2 C82 C83 -153.2(3) . . . . ?
C90 P2 C82 C81 153.4(3) . . . . ?
C22 P2 C82 C81 -97.3(3) . . . . ?
Cu1 P2 C82 C81 24.0(3) . . . . ?
C81 C82 C83 C6 -3.8(5) . . . . ?
P2 C82 C83 C6 173.3(3) . . . . ?
C83 C82 C81 C16 -2.6(5) . . . . ?
P2 C82 C81 C16 -179.8(3) . . . . ?
C83 C82 C81 P4 175.2(2) . . . . ?
P2 C82 C81 P4 -1.9(4) . . . . ?
C62 P4 C81 C82 -149.5(3) . . . . ?
C68 P4 C81 C82 102.4(3) . . . . ?
Cu1 P4 C81 C82 -21.1(3) . . . . ?
C62 P4 C81 C16 28.3(3) . . . . ?
C68 P4 C81 C16 -79.8(3) . . . . ?
Cu1 P4 C81 C16 156.6(3) . . . . ?
C22 P2 C90 C17 0.0(4) . . . . ?
C82 P2 C90 C17 109.0(3) . . . . ?
Cu1 P2 C90 C17 -138.1(3) . . . . ?
C22 P2 C90 C21 177.0(3) . . . . ?
C82 P2 C90 C21 -74.0(3) . . . . ?
Cu1 P2 C90 C21 38.9(3) . . . . ?
C28 P3 C91 C38 73.0(3) . . . . ?
C87 P3 C91 C38 -177.4(3) . . . . ?
Cu2 P3 C91 C38 -68.1(3) . . . . ?
C28 P3 C91 C34 -110.9(3) . . . . ?
C87 P3 C91 C34 -1.3(3) . . . . ?
Cu2 P3 C91 C34 108.1(3) . . . . ?
C88 C86 C87 C51 -1.1(5) . . . . ?
P1 C86 C87 C51 178.9(3) . . . . ?
C88 C86 C87 P3 176.6(3) . . . . ?
P1 C86 C87 P3 -3.5(4) . . . . ?
C91 P3 C87 C51 -87.9(3) . . . . ?
C28 P3 C87 C51 20.9(4) . . . . ?
Cu2 P3 C87 C51 154.0(3) . . . . ?
C91 P3 C87 C86 94.6(3) . . . . ?
C28 P3 C87 C86 -156.7(3) . . . . ?
Cu2 P3 C87 C86 -23.6(3) . . . . ?
C52 P1 C84 C85 1.0(3) . . . . ?
C86 P1 C84 C85 107.8(3) . . . . ?
Cu2 P1 C84 C85 -136.4(3) . . . . ?
C52 P1 C84 C61 176.6(3) . . . . ?
C86 P1 C84 C61 -76.6(3) . . . . ?
Cu2 P1 C84 C61 39.2(3) . . . . ?
C61 C84 C85 C58 0.3(6) . . . . ?
P1 C84 C85 C58 175.9(3) . . . . ?
C39 C89 C5 C42 -1.1(5) . . . . ?
N11 C89 C5 C42 176.9(3) . . . . ?
C39 C89 C5 C2 175.9(3) . . . . ?
N11 C89 C5 C2 -6.1(5) . . . . ?
C43 C2 C5 C42 -146.2(4) . . . . ?
C49 C2 C5 C42 -21.1(5) . . . . ?
C4 C2 C5 C42 98.3(4) . . . . ?
C43 C2 C5 C89 36.9(5) . . . . ?
C49 C2 C5 C89 161.9(4) . . . . ?
C4 C2 C5 C89 -78.7(4) . . . . ?
C39 C89 N11 C44 150.6(3) . . . . ?
C5 C89 N11 C44 -27.4(4) . . . . ?
C39 C89 N11 C1 -6.5(5) . . . . ?
C5 C89 N11 C1 175.5(3) . . . . ?
C86 C88 C1 C50 -0.2(5) . . . . ?
C86 C88 C1 N11 -179.1(3) . . . . ?
C44 N11 C1 C50 105.6(4) . . . . ?
C89 N11 C1 C50 -97.3(4) . . . . ?
C44 N11 C1 C88 -75.5(4) . . . . ?
C89 N11 C1 C88 81.6(4) . . . . ?
C82 C83 C6 C15 6.7(5) . . . . ?
C82 C83 C6 N10 -171.0(3) . . . . ?
C74 N10 C6 C83 -107.4(4) . . . . ?
C7 N10 C6 C83 56.2(5) . . . . ?
C74 N10 C6 C15 74.9(5) . . . . ?
C7 N10 C6 C15 -121.6(4) . . . . ?
C6 N10 C7 C11 -14.0(6) . . . . ?
C74 N10 C7 C11 149.6(4) . . . . ?
C6 N10 C7 C8 166.1(3) . . . . ?
C74 N10 C7 C8 -30.3(5) . . . . ?
C11 C7 C8 C14 -6.5(6) . . . . ?
N10 C7 C8 C14 173.4(3) . . . . ?
C11 C7 C8 C9 170.6(4) . . . . ?
N10 C7 C8 C9 -9.5(5) . . . . ?
C14 C8 C9 C80 -17.1(6) . . . . ?
C7 C8 C9 C80 166.1(4) . . . . ?
C14 C8 C9 C79 -140.3(4) . . . . ?
C7 C8 C9 C79 42.9(5) . . . . ?
C14 C8 C9 C10 102.7(5) . . . . ?
C7 C8 C9 C10 -74.2(5) . . . . ?
C8 C7 C11 C12 4.4(6) . . . . ?
N10 C7 C11 C12 -175.5(4) . . . . ?
C7 C11 C12 C13 -0.1(7) . . . . ?
C11 C12 C13 C14 -2.0(7) . . . . ?
C7 C8 C14 C13 4.6(6) . . . . ?
C9 C8 C14 C13 -172.3(4) . . . . ?
C12 C13 C14 C8 -0.3(6) . . . . ?
C83 C6 C15 C16 -3.0(6) . . . . ?
N10 C6 C15 C16 174.8(3) . . . . ?
C6 C15 C16 C81 -3.5(6) . . . . ?
C82 C81 C16 C15 6.3(5) . . . . ?
P4 C81 C16 C15 -171.5(3) . . . . ?
C21 C90 C17 C18 -0.2(6) . . . . ?
P2 C90 C17 C18 176.6(3) . . . . ?
C90 C17 C18 C19 0.8(7) . . . . ?
C17 C18 C19 C20 -0.8(7) . . . . ?
C18 C19 C20 C21 0.2(7) . . . . ?
C19 C20 C21 C90 0.3(6) . . . . ?
C17 C90 C21 C20 -0.3(6) . . . . ?
P2 C90 C21 C20 -177.4(3) . . . . ?
C90 P2 C22 C27 -96.4(3) . . . . ?
C82 P2 C22 C27 155.4(3) . . . . ?
Cu1 P2 C22 C27 45.6(3) . . . . ?
C90 P2 C22 C23 83.8(3) . . . . ?
C82 P2 C22 C23 -24.5(4) . . . . ?
Cu1 P2 C22 C23 -134.3(3) . . . . ?
C27 C22 C23 C24 -0.1(6) . . . . ?
P2 C22 C23 C24 179.7(3) . . . . ?
C22 C23 C24 C25 0.1(7) . . . . ?
C23 C24 C25 C26 0.5(7) . . . . ?
C24 C25 C26 C27 -1.1(7) . . . . ?
C23 C22 C27 C26 -0.5(6) . . . . ?
P2 C22 C27 C26 179.7(3) . . . . ?
C25 C26 C27 C22 1.1(7) . . . . ?
C91 P3 C28 C29 -159.2(4) . . . . ?
C87 P3 C28 C29 91.3(4) . . . . ?
Cu2 P3 C28 C29 -25.3(4) . . . . ?
C91 P3 C28 C33 18.7(4) . . . . ?
C87 P3 C28 C33 -90.9(4) . . . . ?
Cu2 P3 C28 C33 152.6(3) . . . . ?
C33 C28 C29 C30 1.9(8) . . . . ?
P3 C28 C29 C30 179.8(5) . . . . ?
C28 C29 C30 C31 -1.2(10) . . . . ?
C29 C30 C31 C32 0.0(11) . . . . ?
C30 C31 C32 C33 0.6(10) . . . . ?
C31 C32 C33 C28 0.0(8) . . . . ?
C29 C28 C33 C32 -1.3(7) . . . . ?
P3 C28 C33 C32 -179.1(3) . . . . ?
C38 C91 C34 C35 0.2(5) . . . . ?
P3 C91 C34 C35 -175.9(3) . . . . ?
C91 C34 C35 C36 -1.0(6) . . . . ?
C34 C35 C36 C37 0.1(6) . . . . ?
C35 C36 C37 C38 1.6(7) . . . . ?
C36 C37 C38 C91 -2.5(7) . . . . ?
C34 C91 C38 C37 1.6(6) . . . . ?
P3 C91 C38 C37 177.9(3) . . . . ?
C5 C89 C39 C40 0.6(6) . . . . ?
N11 C89 C39 C40 -177.4(3) . . . . ?
C89 C39 C40 C41 0.6(6) . . . . ?
C39 C40 C41 C42 -1.2(7) . . . . ?
C40 C41 C42 C5 0.6(7) . . . . ?
C89 C5 C42 C41 0.6(6) . . . . ?
C2 C5 C42 C41 -176.4(4) . . . . ?
C5 C2 C43 C48 145.9(4) . . . . ?
C49 C2 C43 C48 21.6(5) . . . . ?
C4 C2 C43 C48 -98.5(4) . . . . ?
C5 C2 C43 C44 -38.8(5) . . . . ?
C49 C2 C43 C44 -163.2(4) . . . . ?
C4 C2 C43 C44 76.7(4) . . . . ?
C89 N11 C44 C45 -154.1(3) . . . . ?
C1 N11 C44 C45 3.0(5) . . . . ?
C89 N11 C44 C43 25.5(4) . . . . ?
C1 N11 C44 C43 -177.5(3) . . . . ?
C48 C43 C44 C45 4.8(5) . . . . ?
C2 C43 C44 C45 -170.8(3) . . . . ?
C48 C43 C44 N11 -174.8(3) . . . . ?
C2 C43 C44 N11 9.6(5) . . . . ?
N11 C44 C45 C46 176.9(3) . . . . ?
C43 C44 C45 C46 -2.7(5) . . . . ?
C44 C45 C46 C47 -1.1(6) . . . . ?
C45 C46 C47 C48 2.5(6) . . . . ?
C46 C47 C48 C43 -0.2(6) . . . . ?
C44 C43 C48 C47 -3.4(6) . . . . ?
C2 C43 C48 C47 171.9(4) . . . . ?
C88 C1 C50 C51 -0.6(6) . . . . ?
N11 C1 C50 C51 178.3(3) . . . . ?
C86 C87 C51 C50 0.3(6) . . . . ?
P3 C87 C51 C50 -177.3(3) . . . . ?
C1 C50 C51 C87 0.5(6) . . . . ?
C84 P1 C52 C57 -109.3(3) . . . . ?
C86 P1 C52 C57 142.3(3) . . . . ?
Cu2 P1 C52 C57 34.7(3) . . . . ?
C84 P1 C52 C53 71.4(3) . . . . ?
C86 P1 C52 C53 -36.9(3) . . . . ?
Cu2 P1 C52 C53 -144.6(3) . . . . ?
C57 C52 C53 C54 0.0(6) . . . . ?
P1 C52 C53 C54 179.3(3) . . . . ?
C52 C53 C54 C55 0.6(6) . . . . ?
C53 C54 C55 C56 -0.7(7) . . . . ?
C54 C55 C56 C57 0.2(7) . . . . ?
C53 C52 C57 C56 -0.6(6) . . . . ?
P1 C52 C57 C56 -179.8(3) . . . . ?
C55 C56 C57 C52 0.5(7) . . . . ?
C84 C85 C58 C59 0.5(6) . . . . ?
C85 C58 C59 C60 -0.5(6) . . . . ?
C58 C59 C60 C61 -0.2(7) . . . . ?
C85 C84 C61 C60 -1.0(6) . . . . ?
P1 C84 C61 C60 -176.9(3) . . . . ?
C59 C60 C61 C84 1.0(7) . . . . ?
C68 P4 C62 C67 149.2(3) . . . . ?
C81 P4 C62 C67 39.7(4) . . . . ?
Cu1 P4 C62 C67 -75.4(4) . . . . ?
C68 P4 C62 C63 -39.6(4) . . . . ?
C81 P4 C62 C63 -149.1(3) . . . . ?
Cu1 P4 C62 C63 95.8(3) . . . . ?
C67 C62 C63 C64 -1.9(7) . . . . ?
P4 C62 C63 C64 -173.3(4) . . . . ?
C62 C63 C64 C65 0.9(9) . . . . ?
C63 C64 C65 C66 -1.0(10) . . . . ?
C64 C65 C66 C67 1.9(9) . . . . ?
C63 C62 C67 C66 2.8(6) . . . . ?
P4 C62 C67 C66 174.0(3) . . . . ?
C65 C66 C67 C62 -2.8(7) . . . . ?
C62 P4 C68 C69 134.6(3) . . . . ?
C81 P4 C68 C69 -114.7(3) . . . . ?
Cu1 P4 C68 C69 -2.8(4) . . . . ?
C62 P4 C68 C73 -44.0(4) . . . . ?
C81 P4 C68 C73 66.7(4) . . . . ?
Cu1 P4 C68 C73 178.6(3) . . . . ?
C73 C68 C69 C70 -0.6(7) . . . . ?
P4 C68 C69 C70 -179.2(4) . . . . ?
C68 C69 C70 C71 2.1(8) . . . . ?
C69 C70 C71 C72 -2.2(10) . . . . ?
C70 C71 C72 C73 0.8(10) . . . . ?
C69 C68 C73 C72 -0.7(7) . . . . ?
P4 C68 C73 C72 177.8(4) . . . . ?
C71 C72 C73 C68 0.6(9) . . . . ?
C6 N10 C74 C79 -163.4(4) . . . . ?
C7 N10 C74 C79 32.1(5) . . . . ?
C6 N10 C74 C75 18.2(5) . . . . ?
C7 N10 C74 C75 -146.3(4) . . . . ?
C79 C74 C75 C76 -1.2(6) . . . . ?
N10 C74 C75 C76 177.2(4) . . . . ?
C74 C75 C76 C77 -1.0(7) . . . . ?
C75 C76 C77 C78 2.3(8) . . . . ?
C76 C77 C78 C79 -1.3(8) . . . . ?
C75 C74 C79 C78 2.1(6) . . . . ?
N10 C74 C79 C78 -176.3(4) . . . . ?
C75 C74 C79 C9 -175.6(4) . . . . ?
N10 C74 C79 C9 5.9(6) . . . . ?
C77 C78 C79 C74 -0.8(7) . . . . ?
C77 C78 C79 C9 176.7(5) . . . . ?
C8 C9 C79 C74 -41.3(5) . . . . ?
C80 C9 C79 C74 -163.9(4) . . . . ?
C10 C9 C79 C74 76.1(5) . . . . ?
C8 C9 C79 C78 141.2(4) . . . . ?
C80 C9 C79 C78 18.6(6) . . . . ?
C10 C9 C79 C78 -101.4(5) . . . . ?
